data_7203232
loop_
_publ_author_name
'Oscar Fabelo'
'Laura Ca\~nadillas-Delgado'
'Jorge Pas\'an'
'Catalina Ruiz-P\'erez'
'Miguel Julve'

_publ_section_title
;
 Influence of the presence of divalent first-row transition metal ions
 on the structure of sodium(<small>I</small>) salts of
 1,2,3,4-benzenetetracarboxylic acid (H<small><sub>4</sub></small>bta)
;
_journal_issue 4
_journal_name_full CrystEngComm
_journal_page_first 338
_journal_paper_doi 10.1039/b516806f
_journal_volume 8
_journal_year 2006
_chemical_formula_sum 'C20 H28 Na2 Ni O26'
_chemical_formula_weight 789.11
_chemical_name_systematic
;
?
;
_space_group_IT_number 12
_symmetry_cell_setting monoclinic
_symmetry_space_group_name_Hall '-C 2y'
_symmetry_space_group_name_H-M 'C 1 2/m 1'
_atom_sites_solution_hydrogens difmap
_atom_sites_solution_primary direct
_atom_sites_solution_secondary difmap
_audit_creation_method SHELXL-97
_cell_angle_alpha 90.00
_cell_angle_beta 103.366(9)
_cell_angle_gamma 90.00
_cell_formula_units_Z 2
_cell_length_a 7.2862(4)
_cell_length_b 20.1165(7)
_cell_length_c 10.4032(3)
_cell_measurement_temperature 293(2)
_cell_volume 1483.52(12)
_computing_cell_refinement 'Dirax/lsq (Duisenberg & Schreurs, 1989-2000)'
_computing_data_collection 'Collect (Nonius BV, 1997-2000)'
_computing_data_reduction 'EvalCCD (Duisenberg & Schreurs 1990-2000)'
_computing_molecular_graphics DIAMOND
_computing_publication_material 'WinGX publication routines (Farrugia, 1999)'
_computing_structure_refinement 'SHELXL-97 (Sheldrick, 1997)'
_computing_structure_solution 'SHELXS-97 (Sheldrick, 1997)'
_diffrn_ambient_temperature 293(2)
_diffrn_detector 'CCD plate'
_diffrn_detector_area_resol_mean 9
_diffrn_measured_fraction_theta_full 0.978
_diffrn_measured_fraction_theta_max 0.978
_diffrn_measurement_device '95mm CCD camera on \k-goniostat'
_diffrn_measurement_device_type KappaCCD
_diffrn_measurement_method 'CCD rotation images, thick slices'
_diffrn_radiation_monochromator graphite
_diffrn_radiation_source 'fine-focus sealed tube'
_diffrn_radiation_type MoK\a
_diffrn_radiation_wavelength 0.71069
_diffrn_reflns_av_R_equivalents 0.0261
_diffrn_reflns_av_sigmaI/netI 0.0353
_diffrn_reflns_limit_h_max 9
_diffrn_reflns_limit_h_min -8
_diffrn_reflns_limit_k_max 26
_diffrn_reflns_limit_k_min -24
_diffrn_reflns_limit_l_max 9
_diffrn_reflns_limit_l_min -13
_diffrn_reflns_number 5114
_diffrn_reflns_theta_full 27.50
_diffrn_reflns_theta_max 27.50
_diffrn_reflns_theta_min 5.33
_exptl_absorpt_coefficient_mu 0.795
_exptl_absorpt_correction_type sadabs
_exptl_crystal_colour 0.21
_exptl_crystal_density_diffrn 1.767
_exptl_crystal_density_method 'not measured'
_exptl_crystal_description prism
_exptl_crystal_F_000 812
_exptl_crystal_size_mid 0.12
_exptl_crystal_size_min 0.11
_refine_diff_density_max 0.374
_refine_diff_density_min -0.849
_refine_diff_density_rms 0.151
_refine_ls_extinction_method none
_refine_ls_goodness_of_fit_ref 1.125
_refine_ls_hydrogen_treatment mixed
_refine_ls_matrix_type full
_refine_ls_number_parameters 149
_refine_ls_number_reflns 1728
_refine_ls_number_restraints 0
_refine_ls_restrained_S_all 1.125
_refine_ls_R_factor_all 0.0486
_refine_ls_R_factor_gt 0.0376
_refine_ls_shift/su_max 0.000
_refine_ls_shift/su_mean 0.000
_refine_ls_structure_factor_coef Fsqd
_refine_ls_weighting_details 'calc w=1/[\s^2^(Fo^2^)+(0.0511P)^2^+0.1379P] where P=(Fo^2^+2Fc^2^)/3'
_refine_ls_weighting_scheme calc
_refine_ls_wR_factor_gt 0.0812
_refine_ls_wR_factor_ref 0.0851
_reflns_number_gt 1493
_reflns_number_total 1728
_reflns_threshold_expression >2sigma(I)
_cod_data_source_file b516806f.txt
_cod_data_source_block COMPOUND3
_cod_original_cell_volume 1483.52(11)
_cod_original_sg_symbol_H-M 'C 2/m'
_cod_database_code 7203232

loop_
_symmetry_equiv_pos_as_xyz
'x, y, z'
'-x, y, -z'
'x+1/2, y+1/2, z'
'-x+1/2, y+1/2, -z'
'-x, -y, -z'
'x, -y, z'
'-x+1/2, -y+1/2, -z'
'x+1/2, -y+1/2, z'

loop_
_atom_site_label
_atom_site_type_symbol
_atom_site_fract_x
_atom_site_fract_y
_atom_site_fract_z
_atom_site_U_iso_or_equiv
_atom_site_adp_type
_atom_site_occupancy
_atom_site_symmetry_multiplicity
_atom_site_calc_flag
_atom_site_refinement_flags
_atom_site_disorder_assembly
_atom_site_disorder_group
Ni1 Ni 0.5000 0.5000 0.0000 0.01525(15) Uani 1 4 d S . .
Na1 Na 0.81523(15) 0.5000 0.32610(10) 0.0300(3) Uani 1 2 d S . .
C1 C 1.0000 0.68665(12) 0.5000 0.0183(5) Uani 1 2 d S . .
C2 C 0.8970(2) 0.71894(8) 0.38830(16) 0.0160(3) Uani 1 1 d . . .
C3 C 0.8974(2) 0.78887(8) 0.38828(16) 0.0158(3) Uani 1 1 d . . .
C4 C 1.0000 0.82096(12) 0.5000 0.0172(5) Uani 1 2 d S . .
C5 C 0.7972(2) 0.83575(8) 0.28000(17) 0.0207(4) Uani 1 1 d . . .
C6 C 0.7962(2) 0.67111(9) 0.28171(17) 0.0227(4) Uani 1 1 d . . .
O1W O 0.5000 0.39964(9) 0.0000 0.0283(4) Uani 1 2 d S . .
O2W O 0.4693(3) 0.5000 0.19325(17) 0.0244(4) Uani 1 2 d S . .
O3W O 0.2124(2) 0.5000 -0.08177(17) 0.0226(4) Uani 1 2 d S . .
O4W O 0.5000 0.90465(9) 0.0000 0.0257(4) Uani 1 2 d S . .
O5W O 1.1692(3) 0.5000 0.4360(2) 0.0438(6) Uani 1 2 d S . .
O1 O 0.7010(2) 0.81225(8) 0.17271(13) 0.0431(4) Uani 1 1 d . . .
O2 O 0.81151(17) 0.89605(6) 0.30011(13) 0.0291(3) Uani 1 1 d . . .
O3 O 0.6999(2) 0.69394(8) 0.17194(13) 0.0430(4) Uani 1 1 d . . .
O4 O 0.8076(2) 0.61189(7) 0.30261(14) 0.0415(4) Uani 1 1 d . . .
H1 H 1.0000 0.8665(14) 0.5000 0.022(7) Uiso 1 2 d S . .
H2 H 1.0000 0.6410(14) 0.5000 0.022(7) Uiso 1 2 d S . .
H3 H 0.687(4) 0.7495(17) 0.180(3) 0.082(10) Uiso 1 1 d . . .
H4 H 1.213(4) 0.4677(13) 0.403(3) 0.082(10) Uiso 1 1 d . . .
H5 H 0.416(4) 0.4671(12) 0.213(3) 0.059(8) Uiso 1 1 d . . .
H6 H 0.438(3) 0.3738(12) -0.053(3) 0.056(8) Uiso 1 1 d . . .
H7 H 0.152(3) 0.4685(10) -0.064(2) 0.040(6) Uiso 1 1 d . . .
H8 H 0.562(4) 0.8769(12) 0.054(3) 0.069(9) Uiso 1 1 d . . .

loop_
_atom_site_aniso_label
_atom_site_aniso_U_11
_atom_site_aniso_U_22
_atom_site_aniso_U_33
_atom_site_aniso_U_23
_atom_site_aniso_U_13
_atom_site_aniso_U_12
Ni1 0.0195(2) 0.0108(2) 0.0150(2) 0.000 0.00303(16) 0.000
Na1 0.0457(7) 0.0154(5) 0.0263(6) 0.000 0.0027(5) 0.000
C1 0.0210(12) 0.0106(11) 0.0225(12) 0.000 0.0038(9) 0.000
C2 0.0153(7) 0.0141(8) 0.0178(8) -0.0014(6) 0.0024(6) -0.0008(6)
C3 0.0160(7) 0.0143(8) 0.0166(8) 0.0016(6) 0.0032(6) 0.0010(6)
C4 0.0199(11) 0.0102(11) 0.0213(12) 0.000 0.0047(9) 0.000
C5 0.0230(8) 0.0167(9) 0.0215(8) 0.0035(7) 0.0034(7) 0.0010(7)
C6 0.0261(9) 0.0169(9) 0.0223(9) -0.0054(7) 0.0002(7) -0.0020(7)
O1W 0.0375(11) 0.0119(9) 0.0263(10) 0.000 -0.0113(8) 0.000
O2W 0.0368(10) 0.0139(9) 0.0254(10) 0.000 0.0132(8) 0.000
O3W 0.0237(9) 0.0164(9) 0.0274(9) 0.000 0.0057(8) 0.000
O4W 0.0288(10) 0.0176(9) 0.0261(10) 0.000 -0.0030(8) 0.000
O5W 0.0657(16) 0.0272(12) 0.0479(14) 0.000 0.0323(12) 0.000
O1 0.0608(10) 0.0231(8) 0.0298(8) 0.0031(6) -0.0212(7) 0.0016(6)
O2 0.0422(8) 0.0149(7) 0.0281(7) 0.0059(5) 0.0037(6) 0.0029(5)
O3 0.0603(10) 0.0224(8) 0.0305(8) -0.0036(6) -0.0221(7) -0.0013(6)
O4 0.0618(10) 0.0142(7) 0.0378(8) -0.0049(6) -0.0105(7) -0.0048(6)

loop_
_atom_type_symbol
_atom_type_description
_atom_type_scat_dispersion_real
_atom_type_scat_dispersion_imag
_atom_type_scat_source
C C 0.0033 0.0016 'International Tables Vol C Tables 4.2.6.8 and 6.1.1.4'
H H 0.0000 0.0000 'International Tables Vol C Tables 4.2.6.8 and 6.1.1.4'
O O 0.0106 0.0060 'International Tables Vol C Tables 4.2.6.8 and 6.1.1.4'
Na Na 0.0362 0.0249 'International Tables Vol C Tables 4.2.6.8 and 6.1.1.4'
Ni Ni 0.3393 1.1124 'International Tables Vol C Tables 4.2.6.8 and 6.1.1.4'

loop_
_geom_angle_atom_site_label_1
_geom_angle_atom_site_label_2
_geom_angle_atom_site_label_3
_geom_angle
_geom_angle_site_symmetry_1
_geom_angle_site_symmetry_3
_geom_angle_publ_flag
O1W Ni1 O1W 180.0 5_665 . ?
O1W Ni1 O3W 90.0 5_665 5_665 ?
O1W Ni1 O3W 90.0 . 5_665 ?
O1W Ni1 O3W 90.0 5_665 . ?
O1W Ni1 O3W 90.0 . . ?
O3W Ni1 O3W 180.0 5_665 . ?
O1W Ni1 O2W 90.0 5_665 . ?
O1W Ni1 O2W 90.0 . . ?
O3W Ni1 O2W 85.84(7) 5_665 . ?
O3W Ni1 O2W 94.16(7) . . ?
O1W Ni1 O2W 90.0 5_665 5_665 ?
O1W Ni1 O2W 90.0 . 5_665 ?
O3W Ni1 O2W 94.16(7) 5_665 5_665 ?
O3W Ni1 O2W 85.84(7) . 5_665 ?
O2W Ni1 O2W 180.0 . 5_665 ?
O4 Na1 O4 167.94(9) 6_565 . ?
O4 Na1 O5W 95.92(4) 6_565 5_766 ?
O4 Na1 O5W 95.92(4) . 5_766 ?
O4 Na1 O3W 84.04(4) 6_565 5_665 ?
O4 Na1 O3W 84.04(4) . 5_665 ?
O5W Na1 O3W 178.10(8) 5_766 5_665 ?
O4 Na1 O5W 92.59(4) 6_565 . ?
O4 Na1 O5W 92.59(4) . . ?
O5W Na1 O5W 75.11(8) 5_766 . ?
O3W Na1 O5W 106.79(7) 5_665 . ?
O4 Na1 O2W 86.88(4) 6_565 . ?
O4 Na1 O2W 86.88(4) . . ?
O5W Na1 O2W 110.64(8) 5_766 . ?
O3W Na1 O2W 67.46(6) 5_665 . ?
O5W Na1 O2W 174.25(7) . . ?
O4 Na1 Na1 95.32(4) 6_565 5_766 ?
O4 Na1 Na1 95.32(4) . 5_766 ?
O5W Na1 Na1 38.58(6) 5_766 5_766 ?
O3W Na1 Na1 143.32(6) 5_665 5_766 ?
O5W Na1 Na1 36.52(5) . 5_766 ?
O2W Na1 Na1 149.22(6) . 5_766 ?
C2 C1 C2 124.3(2) 2_756 . ?
C1 C2 C3 117.82(15) . . ?
C1 C2 C6 112.94(15) . . ?
C3 C2 C6 129.24(15) . . ?
C4 C3 C2 117.77(15) . . ?
C4 C3 C5 113.93(15) . . ?
C2 C3 C5 128.30(14) . . ?
C3 C4 C3 124.5(2) . 2_756 ?
O2 C5 O1 121.76(16) . . ?
O2 C5 C3 118.54(15) . . ?
O1 C5 C3 119.70(16) . . ?
O4 C6 O3 120.95(17) . . ?
O4 C6 C2 119.32(16) . . ?
O3 C6 C2 119.72(16) . . ?
Ni1 O2W Na1 102.04(7) . . ?
Ni1 O3W Na1 104.67(7) . 5_665 ?
Na1 O5W Na1 104.89(8) 5_766 . ?
C6 O4 Na1 175.67(13) . . ?

loop_
_geom_bond_atom_site_label_1
_geom_bond_atom_site_label_2
_geom_bond_distance
_geom_bond_site_symmetry_2
_geom_bond_publ_flag
Ni1 O1W 2.0189(19) 5_665 ?
Ni1 O1W 2.0189(19) . ?
Ni1 O3W 2.0715(17) 5_665 ?
Ni1 O3W 2.0715(17) . ?
Ni1 O2W 2.0735(17) . ?
Ni1 O2W 2.0735(17) 5_665 ?
Na1 O4 2.2633(14) 6_565 ?
Na1 O4 2.2633(14) . ?
Na1 O5W 2.451(3) 5_766 ?
Na1 O3W 2.503(2) 5_665 ?
Na1 O5W 2.568(3) . ?
Na1 O2W 2.579(2) . ?
Na1 Na1 3.980(2) 5_766 ?
C1 C2 1.390(2) 2_756 ?
C1 C2 1.390(2) . ?
C2 C3 1.407(2) . ?
C2 C6 1.523(2) . ?
C3 C4 1.387(2) . ?
C3 C5 1.520(2) . ?
C4 C3 1.387(2) 2_756 ?
C5 O2 1.231(2) . ?
C5 O1 1.264(2) . ?
C6 O4 1.210(2) . ?
C6 O3 1.280(2) . ?
O3W Na1 2.503(2) 5_665 ?
O5W Na1 2.451(3) 5_766 ?
